data_1575354
loop_
_publ_author_name
'Yang, Qiaomu'
'Yu, Xiaojuan'
'Lapsheva, Ekaterina'
'Pandey, Pragati'
'Smith, Patrick W.'
'Gupta, Himanshu'
'Gau, Michael R.'
'Carroll, Patrick J.'
'Minasian, Stefan G.'
'Autschbach, Jochen'
'Schelter, Eric J.'

_publ_section_title
;
 Comparison of Ce(iv)/Th(iv)-alkynyl complexes and observation of a
 <i>trans</i>-influence ligand series for Ce(iv).
;
_journal_issue 36
_journal_name_full 'Chemical science'
_journal_page_first 16597
_journal_page_last 16609
_journal_paper_doi 10.1039/d5sc03222a
_journal_volume 16
_journal_year 2025
_chemical_absolute_configuration ad
_chemical_formula_moiety 'C38 H54 N4 O3 Si Th, 1.5(C H2 Cl2)'
_chemical_formula_sum 'C39.5 H57 Cl3 N4 O3 Si Th'
_chemical_formula_weight 1002.37
_space_group_crystal_system monoclinic
_space_group_IT_number 4
_space_group_name_Hall 'P 2yb'
_space_group_name_H-M_alt 'P 1 21 1'
_atom_sites_solution_hydrogens geom
_atom_sites_solution_primary dual
_audit_creation_date 2022-08-31
_audit_creation_method
;
Olex2 1.3
(compiled 2020.11.12 svn.r5f609507 for OlexSys, GUI svn.r6408)
;
_audit_update_record
;
2025-04-30 deposited with the CCDC.	2025-08-05 downloaded from the CCDC.
;
_cell_angle_alpha 90
_cell_angle_beta 92.847(3)
_cell_angle_gamma 90
_cell_formula_units_Z 4
_cell_length_a 11.9331(3)
_cell_length_b 17.7463(4)
_cell_length_c 21.5867(9)
_cell_measurement_reflns_used 26539
_cell_measurement_temperature 100
_cell_measurement_theta_max 28.25
_cell_measurement_theta_min 2.21
_cell_volume 4565.7(2)
_computing_cell_refinement 'CrysAlisPro 1.171.41.122a (Rigaku OD, 2021)'
_computing_data_collection 'CrysAlisPro 1.171.41.122a (Rigaku OD, 2021)'
_computing_data_reduction 'CrysAlisPro 1.171.41.122a (Rigaku OD, 2021)'
_computing_publication_material 'Olex2 1.3 (Dolomanov et al., 2009)'
_computing_structure_refinement 'SHELXL 2018/3 (Sheldrick, 2015)'
_computing_structure_solution 'SHELXT (Sheldrick, 2015)'
_diffrn_ambient_temperature 100
_diffrn_detector 'HPC area detector'
_diffrn_detector_area_resol_mean 5.8140
_diffrn_detector_type 'Dectris Pilatus3 R 200K'
_diffrn_measured_fraction_theta_full 0.999
_diffrn_measured_fraction_theta_max 0.995
_diffrn_measurement_details
;
List of Runs (angles in degrees, time in seconds):

  # Type    Start    End  Width  t~exp~   \w     \q     \k     \f   Frames
#--------------------------------------------------------------------------
  1  \w    -25.00  30.00   0.50   60.00    --    6.66 -77.00  90.00  110
  2  \w     -9.00  59.00   0.50   60.00    --    6.66  57.00-150.00  136
  3  \w    -17.00  25.00   0.50   60.00    --    6.66  77.00 -30.00   84
  4  \w     -9.00  59.00   0.50   60.00    --    6.66  57.00  90.00  136
  5  \w    -25.00  30.00   0.50   60.00    --    6.66 -77.00   0.00  110
  6  \w    -31.00  25.00   0.50   60.00    --   -7.13  77.00  90.00  112
  7  \w    -85.00   8.00   0.50   60.00    --   -7.13 -37.00-150.00  186
;
_diffrn_measurement_device '\k-geometry diffractometer'
_diffrn_measurement_device_type 'Rigaku XtaLAB Synergy-S'
_diffrn_measurement_method '\w scans'
_diffrn_orient_matrix_type 'CrysAlisPro convention (1999,Acta A55,543-557)'
_diffrn_orient_matrix_UB_11 -0.0553707000
_diffrn_orient_matrix_UB_12 0.0043579000
_diffrn_orient_matrix_UB_13 -0.0130936000
_diffrn_orient_matrix_UB_21 -0.0199937000
_diffrn_orient_matrix_UB_22 0.0051580000
_diffrn_orient_matrix_UB_23 0.0300936000
_diffrn_orient_matrix_UB_31 0.0087015000
_diffrn_orient_matrix_UB_32 0.0393793000
_diffrn_orient_matrix_UB_33 -0.0025313000
_diffrn_radiation_monochromator mirror
_diffrn_radiation_probe x-ray
_diffrn_radiation_type MoK\a
_diffrn_radiation_wavelength 0.71073
_diffrn_reflns_av_R_equivalents 0.0612
_diffrn_reflns_av_unetI/netI 0.0701
_diffrn_reflns_Laue_measured_fraction_full 0.999
_diffrn_reflns_Laue_measured_fraction_max 0.995
_diffrn_reflns_limit_h_max 15
_diffrn_reflns_limit_h_min -15
_diffrn_reflns_limit_k_max 22
_diffrn_reflns_limit_k_min -23
_diffrn_reflns_limit_l_max 28
_diffrn_reflns_limit_l_min -27
_diffrn_reflns_number 66333
_diffrn_reflns_point_group_measured_fraction_full 0.974
_diffrn_reflns_point_group_measured_fraction_max 0.948
_diffrn_reflns_theta_full 25.242
_diffrn_reflns_theta_max 28.282
_diffrn_reflns_theta_min 2.058
_diffrn_source 'micro-focus sealed X-ray tube'
_diffrn_source_type 'PhotonJet (Mo) X-ray Source'
_exptl_absorpt_coefficient_mu 3.505
_exptl_absorpt_correction_T_max 1.0000
_exptl_absorpt_correction_T_min 0.4328
_exptl_absorpt_correction_type multi-scan
_exptl_absorpt_process_details 'SCALE3 ABSPACK'
_exptl_crystal_colour colourless
_exptl_crystal_density_diffrn 1.458
_exptl_crystal_description plate
_exptl_crystal_F_000 2004
_exptl_crystal_size_max 0.42
_exptl_crystal_size_mid 0.26
_exptl_crystal_size_min 0.06
_refine_diff_density_max 4.772
_refine_diff_density_min -2.035
_refine_diff_density_rms 0.175
_refine_ls_abs_structure_details
;
 Flack x determined using 6739 quotients [(I+)-(I-)]/[(I+)+(I-)]
 (Parsons, Flack and Wagner, Acta Cryst. B69 (2013) 249-259).
;
_refine_ls_abs_structure_Flack 0.010(5)
_refine_ls_extinction_method none
_refine_ls_goodness_of_fit_ref 1.034
_refine_ls_hydrogen_treatment constr
_refine_ls_matrix_type full
_refine_ls_number_parameters 991
_refine_ls_number_reflns 21479
_refine_ls_number_restraints 123
_refine_ls_restrained_S_all 1.034
_refine_ls_R_factor_all 0.0757
_refine_ls_R_factor_gt 0.0601
_refine_ls_shift/su_max 0.002
_refine_ls_shift/su_mean 0.000
_refine_ls_structure_factor_coef Fsqd
_refine_ls_weighting_details 'w=1/[\s^2^(Fo^2^)+(0.0674P)^2^+30.6561P] where P=(Fo^2^+2Fc^2^)/3'
_refine_ls_weighting_scheme calc
_refine_ls_wR_factor_gt 0.1412
_refine_ls_wR_factor_ref 0.1475
_reflns_Friedel_coverage 0.848
_reflns_Friedel_fraction_full 0.948
_reflns_Friedel_fraction_max 0.898
_reflns_number_gt 17871
_reflns_number_total 21479
_reflns_threshold_expression 'I > 2\s(I)'
_cod_data_source_file d5sc03222a2.cif
_cod_data_source_block 40646_1-ThTMS
_cod_depositor_comments 'Adding full bibliography for 1575353--1575355.cif.'
_cod_original_formula_sum 'C39.50 H57 Cl3 N4 O3 Si Th'
_cod_database_code 1575354
_shelx_shelxl_version_number 2018/3
_shelx_estimated_absorpt_t_max 0.817
_shelx_estimated_absorpt_t_min 0.321
_olex2_submission_special_instructions 'No special instructions were received'
_oxdiff_exptl_absorpt_empirical_details
;
Empirical correction (ABSPACK) includes:
- Absorption correction using spherical harmonics
- Frame scaling
;
_oxdiff_exptl_absorpt_empirical_full_max 1.906
_oxdiff_exptl_absorpt_empirical_full_min 0.613

loop_
_space_group_symop_operation_xyz
'x, y, z'
'-x, y+1/2, -z'

loop_
_atom_site_label
_atom_site_type_symbol
_atom_site_fract_x
_atom_site_fract_y
_atom_site_fract_z
_atom_site_U_iso_or_equiv
_atom_site_adp_type
_atom_site_occupancy
_atom_site_site_symmetry_order
_atom_site_calc_flag
_atom_site_refinement_flags_posn
_atom_site_refinement_flags_adp
_atom_site_refinement_flags_occupancy
_atom_site_disorder_assembly
_atom_site_disorder_group
Th1 Th 0.67403(4) 0.58968(2) 1.46806(2) 0.02672(12) Uani 1 1 d . . . . .
Si1 Si 0.7532(3) 0.8366(2) 1.3112(2) 0.0320(8) Uani 1 1 d . . . . .
O1 O 0.7333(9) 0.6765(5) 1.5389(5) 0.032(2) Uani 1 1 d . . . . .
O2 O 0.4988(8) 0.6084(5) 1.4292(5) 0.039(2) Uani 1 1 d . . . . .
O3 O 0.7924(9) 0.5467(5) 1.3983(5) 0.042(3) Uani 1 1 d . . . . .
N1 N 0.7861(10) 0.6134(6) 1.5714(6) 0.031(3) Uani 1 1 d . . . . .
N2 N 0.4636(10) 0.5745(6) 1.4855(6) 0.035(3) Uani 1 1 d . . . . .
N3 N 0.7428(11) 0.4740(6) 1.4097(6) 0.036(3) Uani 1 1 d . . . . .
N4 N 0.6480(10) 0.4589(7) 1.5474(6) 0.030(3) Uani 1 1 d . . . . .
C1 C 0.7214(15) 0.4628(8) 1.6047(8) 0.040(4) Uani 1 1 d . . . . .
H1a H 0.800569 0.465856 1.593143 0.048 Uiso 1 1 calc R U . . .
H1b H 0.712702 0.415844 1.628749 0.048 Uiso 1 1 calc R U . . .
C2 C 0.6962(13) 0.5290(8) 1.6451(7) 0.036(3) Uani 1 1 d . . . . .
C3 C 0.6397(16) 0.5198(9) 1.6986(8) 0.046(4) Uani 1 1 d . . . . .
H3 H 0.618041 0.470401 1.709956 0.055 Uiso 1 1 calc R U . . .
C4 C 0.6136(18) 0.5774(9) 1.7356(8) 0.053(5) Uani 1 1 d . . . . .
H4 H 0.577814 0.568395 1.773294 0.064 Uiso 1 1 calc R U . . .
C5 C 0.6395(19) 0.6495(12) 1.7182(9) 0.060(5) Uani 1 1 d . . . . .
H5 H 0.616740 0.690841 1.742528 0.072 Uiso 1 1 calc R U . . .
C6 C 0.6989(18) 0.6630(10) 1.6649(9) 0.055(5) Uani 1 1 d . . . . .
H6 H 0.720682 0.712610 1.654086 0.066 Uiso 1 1 calc R U . . .
C7 C 0.7252(13) 0.6010(8) 1.6282(7) 0.041(3) Uani 1 1 d . . . . .
C8 C 0.9081(14) 0.6331(9) 1.5778(10) 0.050(5) Uani 1 1 d . . . . .
C9 C 0.9513(14) 0.6335(9) 1.5124(9) 0.050(4) Uani 1 1 d . . . . .
H9a H 0.988758 0.585493 1.504635 0.075 Uiso 1 1 calc R U . . .
H9b H 1.004740 0.674929 1.508569 0.075 Uiso 1 1 calc R U . . .
H9c H 0.888178 0.640204 1.482145 0.075 Uiso 1 1 calc R U . . .
C10 C 0.9383(17) 0.7015(10) 1.6120(9) 0.055(5) Uani 1 1 d . . . . .
H10a H 0.884578 0.741521 1.600535 0.083 Uiso 1 1 calc R U . . .
H10b H 1.013876 0.717340 1.601932 0.083 Uiso 1 1 calc R U . . .
H10c H 0.936599 0.691631 1.656634 0.083 Uiso 1 1 calc R U . . .
C11 C 0.9677(12) 0.5661(10) 1.6115(11) 0.059(6) Uani 1 1 d . . . . .
H11a H 0.926243 0.552047 1.647787 0.089 Uiso 1 1 calc R U . . .
H11b H 1.044277 0.580873 1.624808 0.089 Uiso 1 1 calc R U . . .
H11c H 0.970305 0.523085 1.583139 0.089 Uiso 1 1 calc R U . . .
C12 C 0.5288(12) 0.4492(7) 1.5656(7) 0.033(3) Uani 1 1 d . . . . .
H12a H 0.507370 0.493597 1.590119 0.039 Uiso 1 1 calc R U . . .
H12b H 0.524619 0.404315 1.592587 0.039 Uiso 1 1 calc R U . . .
C13 C 0.4447(11) 0.4402(7) 1.5109(7) 0.030(3) Uani 1 1 d . . . . .
C14 C 0.3947(12) 0.3704(8) 1.4998(8) 0.034(3) Uani 1 1 d . . . . .
H14 H 0.407292 0.330580 1.528743 0.040 Uiso 1 1 calc R U . . .
C15 C 0.3277(13) 0.3587(8) 1.4476(10) 0.046(4) Uani 1 1 d . . . . .
H15 H 0.294794 0.310669 1.439853 0.055 Uiso 1 1 calc R U . . .
C16 C 0.3085(13) 0.4156(10) 1.4071(9) 0.048(4) Uani 1 1 d . . . . .
H16 H 0.264013 0.406833 1.370063 0.058 Uiso 1 1 calc R U . . .
C17 C 0.3521(13) 0.4856(9) 1.4186(9) 0.044(4) Uani 1 1 d . . . . .
H17 H 0.337122 0.525395 1.389969 0.053 Uiso 1 1 calc R U . . .
C18 C 0.4170(10) 0.4982(7) 1.4711(7) 0.030(3) Uani 1 1 d . . . . .
C19 C 0.3832(12) 0.6277(8) 1.5156(9) 0.041(4) Uani 1 1 d . . . . .
C20 C 0.2805(14) 0.6457(9) 1.4725(10) 0.050(5) Uani 1 1 d . . . . .
H20a H 0.305371 0.666484 1.433442 0.075 Uiso 1 1 calc R U . . .
H20b H 0.233036 0.682618 1.492489 0.075 Uiso 1 1 calc R U . . .
H20c H 0.237469 0.599456 1.464046 0.075 Uiso 1 1 calc R U . . .
C21 C 0.3469(15) 0.5955(10) 1.5761(8) 0.053(5) Uani 1 1 d . . . . .
H21a H 0.325290 0.542647 1.570181 0.080 Uiso 1 1 calc R U . . .
H21b H 0.282650 0.624205 1.590135 0.080 Uiso 1 1 calc R U . . .
H21c H 0.409066 0.598870 1.607413 0.080 Uiso 1 1 calc R U . . .
C22 C 0.4463(13) 0.6996(9) 1.5279(10) 0.052(5) Uani 1 1 d . . . . .
H22a H 0.502075 0.691998 1.562195 0.078 Uiso 1 1 calc R U . . .
H22b H 0.393784 0.739261 1.538935 0.078 Uiso 1 1 calc R U . . .
H22c H 0.484262 0.714448 1.490581 0.078 Uiso 1 1 calc R U . . .
C23 C 0.6749(12) 0.3868(7) 1.5153(7) 0.031(3) Uani 1 1 d . . . . .
H23a H 0.621855 0.379831 1.479001 0.038 Uiso 1 1 calc R U . . .
H23b H 0.664895 0.344036 1.543975 0.038 Uiso 1 1 calc R U . . .
C24 C 0.7935(12) 0.3861(7) 1.4939(8) 0.037(3) Uani 1 1 d . . . . .
C25 C 0.8772(13) 0.3427(8) 1.5273(8) 0.041(4) Uani 1 1 d . . . . .
H25 H 0.855763 0.311591 1.560536 0.050 Uiso 1 1 calc R U . . .
C26 C 0.9883(14) 0.3449(9) 1.5126(9) 0.043(4) Uani 1 1 d . U . . .
H26 H 1.042581 0.315474 1.535379 0.051 Uiso 1 1 calc R U . . .
C27 C 1.0195(13) 0.3897(9) 1.4652(9) 0.049(4) Uani 1 1 d . . . . .
H27 H 1.096248 0.391946 1.455592 0.058 Uiso 1 1 calc R U . . .
C28 C 0.9410(14) 0.4323(8) 1.4307(9) 0.044(4) Uani 1 1 d . . . . .
H28 H 0.963797 0.463865 1.398037 0.053 Uiso 1 1 calc R U . . .
C29 C 0.8283(12) 0.4280(7) 1.4447(7) 0.034(3) Uani 1 1 d . . . . .
C30 C 0.6996(14) 0.4398(8) 1.3484(9) 0.039(4) Uani 1 1 d . . . . .
C31 C 0.6201(15) 0.4984(9) 1.3194(8) 0.046(4) Uani 1 1 d . . . . .
H31a H 0.556397 0.505330 1.345769 0.069 Uiso 1 1 calc R U . . .
H31b H 0.592811 0.481263 1.278210 0.069 Uiso 1 1 calc R U . . .
H31c H 0.659901 0.546356 1.315553 0.069 Uiso 1 1 calc R U . . .
C32 C 0.7929(17) 0.4240(9) 1.3042(9) 0.054(5) Uani 1 1 d . . . . .
H32a H 0.836259 0.470097 1.298260 0.081 Uiso 1 1 calc R U . . .
H32b H 0.759773 0.407073 1.264094 0.081 Uiso 1 1 calc R U . . .
H32c H 0.842450 0.384610 1.321783 0.081 Uiso 1 1 calc R U . . .
C33 C 0.6371(16) 0.3665(9) 1.3601(8) 0.047(4) Uani 1 1 d . . . . .
H33a H 0.691343 0.325624 1.367466 0.071 Uiso 1 1 calc R U . . .
H33b H 0.587698 0.354405 1.323858 0.071 Uiso 1 1 calc R U . . .
H33c H 0.592127 0.372453 1.396573 0.071 Uiso 1 1 calc R U . . .
C34 C 0.7092(12) 0.7065(8) 1.3985(7) 0.027(3) Uani 1 1 d . . . . .
C35 C 0.7279(13) 0.7595(8) 1.3647(8) 0.035(3) Uani 1 1 d . . . . .
C36 C 0.6290(13) 0.8990(10) 1.3001(8) 0.045(4) Uani 1 1 d . . . . .
H36a H 0.563082 0.868712 1.287619 0.068 Uiso 1 1 calc R U . . .
H36b H 0.642749 0.936172 1.267767 0.068 Uiso 1 1 calc R U . . .
H36c H 0.615745 0.925109 1.339075 0.068 Uiso 1 1 calc R U . . .
C37 C 0.8690(15) 0.8981(10) 1.3422(9) 0.058(5) Uani 1 1 d . . . . .
H37a H 0.855420 0.912161 1.385041 0.088 Uiso 1 1 calc R U . . .
H37b H 0.872393 0.943687 1.316685 0.088 Uiso 1 1 calc R U . . .
H37c H 0.940389 0.870906 1.341060 0.088 Uiso 1 1 calc R U . . .
C38 C 0.7867(17) 0.8012(10) 1.2338(8) 0.052(4) Uani 1 1 d . . . . .
H38a H 0.845040 0.762430 1.238293 0.077 Uiso 1 1 calc R U . . .
H38b H 0.813756 0.842906 1.208786 0.077 Uiso 1 1 calc R U . . .
H38c H 0.719140 0.779493 1.213216 0.077 Uiso 1 1 calc R U . . .
Th1' Th 0.80144(4) 0.40515(3) 1.02117(2) 0.02769(13) Uani 1 1 d . . . . .
Si1' Si 0.7642(7) 0.1762(4) 1.1986(4) 0.0372(18) Uani 0.6 1 d D U P A 1
C36' C 0.7827(17) 0.0791(6) 1.1684(8) 0.079(6) Uani 1 1 d D U . . .
H36a' H 0.770774 0.042563 1.201542 0.118 Uiso 0.6 1 calc R U P A 1
H36b' H 0.728118 0.069993 1.133791 0.118 Uiso 0.6 1 calc R U P A 1
H36c' H 0.858844 0.073410 1.154075 0.118 Uiso 0.6 1 calc R U P A 1
H36a" H 0.803945 0.041427 1.200100 0.118 Uiso 0.4 1 calc R U P A 2
H36b" H 0.701196 0.077879 1.160133 0.118 Uiso 0.4 1 calc R U P A 2
H36c" H 0.820279 0.067662 1.130195 0.118 Uiso 0.4 1 calc R U P A 2
C37' C 0.863(2) 0.1931(13) 1.2665(8) 0.087(10) Uani 0.6 1 d D U P A 1
H37a' H 0.850618 0.155332 1.298604 0.131 Uiso 0.6 1 calc R U P A 1
H37b' H 0.940517 0.189223 1.253574 0.131 Uiso 0.6 1 calc R U P A 1
H37c' H 0.850544 0.243556 1.283249 0.131 Uiso 0.6 1 calc R U P A 1
C38' C 0.6171(15) 0.1860(14) 1.2254(13) 0.086(11) Uani 0.6 1 d D U P A 1
H38a' H 0.604801 0.148768 1.257965 0.129 Uiso 0.6 1 calc R U P A 1
H38b' H 0.606641 0.236796 1.241955 0.129 Uiso 0.6 1 calc R U P A 1
H38c' H 0.563236 0.177413 1.190380 0.129 Uiso 0.6 1 calc R U P A 1
Si1" Si 0.8254(13) 0.1741(6) 1.1966(6) 0.059(4) Uani 0.4 1 d D U P A 2
C37" C 0.9815(15) 0.1757(16) 1.2120(16) 0.084(14) Uani 0.4 1 d D U P A 2
H37a" H 1.004680 0.225750 1.226892 0.125 Uiso 0.4 1 calc R U P A 2
H37b" H 1.002757 0.137899 1.243541 0.125 Uiso 0.4 1 calc R U P A 2
H37c" H 1.018619 0.164233 1.173616 0.125 Uiso 0.4 1 calc R U P A 2
C38" C 0.756(3) 0.1955(13) 1.2701(7) 0.060(10) Uani 0.4 1 d D U P A 2
H38a" H 0.779314 0.245737 1.284795 0.090 Uiso 0.4 1 calc R U P A 2
H38b" H 0.674810 0.194168 1.262701 0.090 Uiso 0.4 1 calc R U P A 2
H38c" H 0.779028 0.157898 1.301563 0.090 Uiso 0.4 1 calc R U P A 2
O1' O 0.8761(9) 0.4561(5) 1.1094(5) 0.038(2) Uani 1 1 d . . . . .
O2' O 0.9117(8) 0.3185(5) 0.9799(5) 0.037(2) Uani 1 1 d . . . . .
O3' O 0.6165(7) 0.3862(6) 1.0178(4) 0.036(3) Uani 1 1 d . . . . .
N1' N 0.8348(11) 0.5276(6) 1.0824(6) 0.035(3) Uani 1 1 d . . . . .
N2' N 0.9675(9) 0.3797(6) 0.9531(6) 0.033(3) Uani 1 1 d . . . . .
N3' N 0.6156(8) 0.4083(7) 0.9552(5) 0.031(2) Uani 1 1 d . . . . .
N4' N 0.8178(11) 0.5290(8) 0.9300(7) 0.040(3) Uani 1 1 d . . . . .
C1' C 0.8336(14) 0.6016(8) 0.9619(8) 0.045(4) Uani 1 1 d . . . . .
H1a' H 0.765302 0.613008 0.984388 0.054 Uiso 1 1 calc R U . . .
H1b' H 0.841573 0.641473 0.930327 0.054 Uiso 1 1 calc R U . . .
C2' C 0.9332(14) 0.6051(8) 1.0071(8) 0.044(4) Uani 1 1 d . . . . .
C3' C 1.0291(15) 0.6443(9) 0.9912(11) 0.054(5) Uani 1 1 d . . . . .
H3' H 1.028265 0.671084 0.953032 0.065 Uiso 1 1 calc R U . . .
C4' C 1.1237(19) 0.6450(9) 1.0290(13) 0.070(7) Uani 1 1 d . . . . .
H4' H 1.189261 0.669662 1.016094 0.085 Uiso 1 1 calc R U . . .
C5' C 1.1250(16) 0.6101(10) 1.0861(11) 0.059(5) Uani 1 1 d . . . . .
H5' H 1.190014 0.612571 1.113244 0.071 Uiso 1 1 calc R U . . .
C6' C 1.0291(16) 0.5707(9) 1.1041(9) 0.054(5) Uani 1 1 d . . . . .
H6' H 1.030186 0.544834 1.142603 0.064 Uiso 1 1 calc R U . . .
C7' C 0.9346(13) 0.5701(8) 1.0656(8) 0.043(4) Uani 1 1 d . . . . .
C8' C 0.7586(15) 0.5657(10) 1.1270(8) 0.045(4) Uani 1 1 d . . . . .
C9' C 0.6652(15) 0.5071(9) 1.1400(8) 0.046(4) Uani 1 1 d . . . . .
H9a' H 0.699350 0.462386 1.159861 0.070 Uiso 1 1 calc R U . . .
H9b' H 0.626186 0.492524 1.100840 0.070 Uiso 1 1 calc R U . . .
H9c' H 0.611493 0.529458 1.167580 0.070 Uiso 1 1 calc R U . . .
C10' C 0.8213(14) 0.5837(12) 1.1868(8) 0.051(4) Uani 1 1 d . . . . .
H10a' H 0.768082 0.597632 1.218012 0.077 Uiso 1 1 calc R U . . .
H10b' H 0.872644 0.625823 1.180558 0.077 Uiso 1 1 calc R U . . .
H10c' H 0.864378 0.539446 1.201132 0.077 Uiso 1 1 calc R U . . .
C11' C 0.7056(15) 0.6338(9) 1.0973(9) 0.049(4) Uani 1 1 d . . . . .
H11a' H 0.659337 0.618554 1.060679 0.074 Uiso 1 1 calc R U . . .
H11b' H 0.764267 0.668489 1.084879 0.074 Uiso 1 1 calc R U . . .
H11c' H 0.658458 0.658943 1.126937 0.074 Uiso 1 1 calc R U . . .
C12' C 0.9170(16) 0.5184(8) 0.8907(9) 0.051(5) Uani 1 1 d . . . . .
H12a' H 0.986359 0.520809 0.917793 0.061 Uiso 1 1 calc R U . . .
H12b' H 0.919292 0.560704 0.860893 0.061 Uiso 1 1 calc R U . . .
C13' C 0.9166(14) 0.4452(9) 0.8550(8) 0.044(4) Uani 1 1 d . . . . .
C14' C 0.8875(17) 0.4430(12) 0.7930(8) 0.058(5) Uani 1 1 d . . . . .
H14' H 0.871475 0.488435 0.771068 0.069 Uiso 1 1 calc R U . . .
C15' C 0.8813(16) 0.3749(13) 0.7621(9) 0.058(5) Uani 1 1 d . . . . .
H15' H 0.865489 0.374683 0.718533 0.070 Uiso 1 1 calc R U . . .
C16' C 0.8971(15) 0.3076(11) 0.7923(9) 0.051(4) Uani 1 1 d . . . . .
H16' H 0.885666 0.261212 0.770871 0.061 Uiso 1 1 calc R U . . .
C17' C 0.9309(12) 0.3086(9) 0.8558(8) 0.042(4) Uani 1 1 d . . . . .
H17' H 0.947208 0.262825 0.877209 0.050 Uiso 1 1 calc R U . . .
C18' C 0.9402(11) 0.3775(9) 0.8870(8) 0.039(4) Uani 1 1 d . . . . .
C19' C 1.0908(12) 0.3744(9) 0.9719(9) 0.043(4) Uani 1 1 d . . . . .
C20' C 1.1437(13) 0.3019(8) 0.9484(10) 0.049(3) Uani 1 1 d . . . . .
H20a' H 1.148947 0.304843 0.903315 0.073 Uiso 1 1 calc R U . . .
H20b' H 1.096973 0.258756 0.958783 0.073 Uiso 1 1 calc R U . . .
H20c' H 1.218914 0.295811 0.968074 0.073 Uiso 1 1 calc R U . . .
C21' C 1.1542(12) 0.4404(7) 0.9464(10) 0.049(3) Uani 1 1 d . . . . .
H21a' H 1.234662 0.433976 0.956184 0.073 Uiso 1 1 calc R U . . .
H21b' H 1.128440 0.487210 0.965153 0.073 Uiso 1 1 calc R U . . .
H21c' H 1.140393 0.442790 0.901302 0.073 Uiso 1 1 calc R U . . .
C22' C 1.0991(13) 0.3747(10) 1.0413(11) 0.058(6) Uani 1 1 d . . . . .
H22a' H 1.065255 0.328530 1.056854 0.087 Uiso 1 1 calc R U . . .
H22b' H 1.059263 0.418618 1.056680 0.087 Uiso 1 1 calc R U . . .
H22c' H 1.178176 0.377051 1.055724 0.087 Uiso 1 1 calc R U . . .
C23' C 0.7142(16) 0.5342(10) 0.8873(8) 0.050(5) Uani 1 1 d . . . . .
H23a' H 0.721476 0.578405 0.859821 0.060 Uiso 1 1 calc R U . . .
H23b' H 0.709898 0.488683 0.860775 0.060 Uiso 1 1 calc R U . . .
C24' C 0.6068(14) 0.5412(9) 0.9206(8) 0.042(4) Uani 1 1 d . . . . .
C25' C 0.5550(18) 0.6106(12) 0.9186(11) 0.068(6) Uani 1 1 d . . . . .
H25' H 0.584838 0.650731 0.895475 0.081 Uiso 1 1 calc R U . . .
C26' C 0.4572(19) 0.6210(14) 0.9514(12) 0.076(7) Uani 1 1 d . . . . .
H26' H 0.421193 0.668792 0.951020 0.091 Uiso 1 1 calc R U . . .
C27' C 0.4142(15) 0.5628(15) 0.9838(11) 0.068(7) Uani 1 1 d . . . . .
H27' H 0.348082 0.570282 1.005802 0.082 Uiso 1 1 calc R U . . .
C28' C 0.4651(14) 0.4936(12) 0.9850(9) 0.051(5) Uani 1 1 d . . . . .
H28' H 0.434782 0.453203 1.007701 0.061 Uiso 1 1 calc R U . . .
C29' C 0.5625(12) 0.4832(10) 0.9524(8) 0.041(4) Uani 1 1 d . . . . .
C30' C 0.5668(13) 0.3547(12) 0.9104(8) 0.049(4) Uani 1 1 d . U . . .
C31' C 0.6398(14) 0.2778(10) 0.9202(8) 0.046(4) Uani 1 1 d . U . . .
H31a' H 0.634917 0.260260 0.963049 0.069 Uiso 1 1 calc R U . . .
H31b' H 0.718389 0.287953 0.911919 0.069 Uiso 1 1 calc R U . . .
H31c' H 0.610120 0.238941 0.891647 0.069 Uiso 1 1 calc R U . . .
C32' C 0.4456(14) 0.3342(13) 0.9229(11) 0.064(5) Uani 1 1 d . U . . .
H32a' H 0.424506 0.287939 0.900446 0.096 Uiso 1 1 calc R U . . .
H32b' H 0.395761 0.375313 0.908858 0.096 Uiso 1 1 calc R U . . .
H32c' H 0.438826 0.326214 0.967498 0.096 Uiso 1 1 calc R U . . .
C33' C 0.5785(17) 0.3768(12) 0.8449(8) 0.061(5) Uani 1 1 d . U . . .
H33a' H 0.656923 0.370930 0.834162 0.092 Uiso 1 1 calc R U . . .
H33b' H 0.555793 0.429488 0.839191 0.092 Uiso 1 1 calc R U . . .
H33c' H 0.530653 0.344541 0.817848 0.092 Uiso 1 1 calc R U . . .
C34' C 0.7862(13) 0.2944(9) 1.0987(7) 0.034(3) Uani 1 1 d . . . . .
C35' C 0.7860(14) 0.2467(7) 1.1373(6) 0.048(4) Uani 1 1 d D . . . .
Cl1 Cl 1.0712(5) 0.5661(3) 1.3025(4) 0.089(2) Uani 1 1 d . . . . .
Cl2 Cl 1.0467(5) 0.7125(3) 1.3606(3) 0.0714(15) Uani 1 1 d . . . . .
C39 C 0.9766(16) 0.6355(11) 1.3293(12) 0.067(6) Uani 1 1 d . . . . .
H39a H 0.925966 0.652106 1.294170 0.081 Uiso 1 1 calc R U . . .
H39b H 0.929902 0.612819 1.361016 0.081 Uiso 1 1 calc R U . . .
Cl5 Cl 0.5210(8) 0.1672(4) 0.7718(3) 0.100(2) Uani 1 1 d . . . . .
Cl6 Cl 0.6404(4) 0.2623(3) 0.6883(3) 0.0655(14) Uani 1 1 d . . . . .
C41 C 0.5424(16) 0.1876(10) 0.6949(9) 0.051(4) Uani 1 1 d . . . . .
H41a H 0.470126 0.202013 0.673596 0.061 Uiso 1 1 calc R U . . .
H41b H 0.570590 0.142100 0.674156 0.061 Uiso 1 1 calc R U . . .
Cl4 Cl 1.1240(11) 0.2460(5) 1.1835(5) 0.071(3) Uani 0.5 1 d G . P B 1
Cl3 Cl 1.0752(8) 0.3638(5) 1.2734(4) 0.061(2) Uani 0.5 1 d G U P B 1
C40 C 1.055(3) 0.3318(12) 1.1965(6) 0.053(9) Uani 0.5 1 d G U P B 1
H40a H 0.973997 0.325462 1.186547 0.063 Uiso 0.5 1 calc R U P B 1
H40b H 1.083581 0.370505 1.168094 0.063 Uiso 0.5 1 calc R U P B 1
Cl8 Cl 0.3741(9) 0.2983(6) 1.0944(5) 0.078(3) Uani 0.5 1 d G . P C 1
Cl7 Cl 0.4881(16) 0.3505(12) 1.2102(5) 0.143(9) Uani 0.5 1 d G . P C 1
C42 C 0.5007(13) 0.330(3) 1.1312(7) 0.081(15) Uani 0.5 1 d G . P C 1
H42a H 0.558644 0.290234 1.127225 0.098 Uiso 0.5 1 calc R U P C 1
H42b H 0.526259 0.375330 1.109684 0.098 Uiso 0.5 1 calc R U P C 1

loop_
_atom_site_aniso_label
_atom_site_aniso_U_11
_atom_site_aniso_U_22
_atom_site_aniso_U_33
_atom_site_aniso_U_23
_atom_site_aniso_U_13
_atom_site_aniso_U_12
Th1 0.0273(2) 0.0140(2) 0.0394(3) 0.0034(2) 0.0063(2) 0.0009(2)
Si1 0.037(2) 0.0241(19) 0.035(2) 0.0020(16) 0.0063(17) -0.0054(15)
O1 0.044(6) 0.010(4) 0.043(6) 0.002(4) -0.001(5) 0.001(4)
O2 0.036(5) 0.026(5) 0.054(7) 0.016(4) 0.001(5) -0.002(4)
O3 0.049(6) 0.015(5) 0.062(7) 0.007(4) 0.021(5) -0.005(4)
N1 0.039(7) 0.011(5) 0.043(7) -0.001(4) -0.003(5) 0.001(4)
N2 0.032(6) 0.019(6) 0.055(8) 0.006(5) 0.014(5) -0.002(4)
N3 0.044(7) 0.016(5) 0.048(8) -0.001(5) 0.014(6) 0.000(5)
N4 0.031(6) 0.025(6) 0.033(7) 0.003(5) 0.004(5) -0.005(5)
C1 0.056(10) 0.020(7) 0.044(9) 0.005(6) -0.005(8) 0.002(6)
C2 0.043(8) 0.031(8) 0.034(8) 0.005(6) -0.009(6) 0.008(6)
C3 0.071(12) 0.027(8) 0.039(9) 0.001(7) -0.003(8) -0.007(8)
C4 0.095(14) 0.031(10) 0.034(8) -0.010(7) 0.017(9) -0.004(9)
C5 0.085(15) 0.053(12) 0.043(11) -0.013(9) 0.018(10) 0.000(10)
C6 0.085(14) 0.029(8) 0.051(11) -0.007(7) 0.002(10) 0.009(8)
C7 0.051(9) 0.025(8) 0.047(9) 0.004(6) 0.005(7) 0.004(6)
C8 0.048(9) 0.018(7) 0.085(14) 0.008(8) 0.005(9) 0.017(6)
C9 0.041(9) 0.034(9) 0.075(13) 0.008(8) 0.018(9) -0.014(7)
C10 0.072(13) 0.034(9) 0.057(11) 0.000(8) -0.016(10) -0.015(8)
C11 0.016(7) 0.047(10) 0.115(17) -0.024(10) -0.007(8) 0.004(6)
C12 0.037(7) 0.014(6) 0.047(9) 0.007(6) 0.013(6) 0.006(5)
C13 0.032(7) 0.016(6) 0.045(8) 0.003(5) 0.016(6) 0.009(5)
C14 0.029(7) 0.015(6) 0.058(10) 0.001(6) 0.011(7) 0.003(5)
C15 0.034(8) 0.018(7) 0.087(14) 0.005(8) 0.006(9) -0.001(6)
C16 0.035(8) 0.043(10) 0.065(11) 0.006(9) -0.004(7) -0.008(7)
C17 0.025(7) 0.032(8) 0.076(13) 0.002(8) 0.003(8) 0.005(6)
C18 0.020(6) 0.017(6) 0.052(9) 0.003(6) 0.010(6) 0.003(5)
C19 0.032(7) 0.013(6) 0.079(12) 0.009(7) 0.021(8) 0.000(5)
C20 0.037(9) 0.025(8) 0.088(14) 0.005(8) 0.013(9) -0.001(6)
C21 0.070(11) 0.028(8) 0.065(11) 0.006(8) 0.034(9) 0.027(9)
C22 0.034(8) 0.028(8) 0.096(15) -0.014(8) 0.021(9) -0.004(6)
C23 0.040(7) 0.012(6) 0.043(8) -0.002(5) 0.011(6) 0.009(5)
C24 0.039(8) 0.017(7) 0.056(10) -0.004(6) 0.002(7) 0.000(5)
C25 0.038(8) 0.023(7) 0.062(11) -0.004(7) 0.000(7) 0.003(6)
C26 0.029(7) 0.025(7) 0.074(10) -0.007(7) -0.003(7) 0.010(5)
C27 0.029(7) 0.029(8) 0.088(13) -0.016(8) 0.007(8) 0.006(6)
C28 0.043(9) 0.021(7) 0.071(12) -0.005(7) 0.032(8) -0.002(6)
C29 0.036(7) 0.018(6) 0.047(9) -0.003(6) 0.001(6) 0.006(5)
C30 0.043(9) 0.016(6) 0.057(11) -0.003(6) 0.013(8) 0.005(6)
C31 0.067(11) 0.026(7) 0.047(10) 0.002(7) 0.010(8) 0.003(7)
C32 0.085(13) 0.022(8) 0.057(11) -0.008(7) 0.029(10) 0.005(7)
C33 0.064(11) 0.039(9) 0.039(9) -0.002(7) 0.009(8) -0.005(8)
C34 0.030(7) 0.019(7) 0.033(8) 0.002(6) 0.006(6) -0.002(5)
C35 0.039(8) 0.019(7) 0.048(9) 0.000(6) 0.002(7) -0.006(6)
C36 0.051(8) 0.036(8) 0.051(9) 0.000(8) 0.015(7) 0.008(8)
C37 0.068(11) 0.034(9) 0.072(12) 0.014(9) -0.011(9) -0.018(9)
C38 0.070(12) 0.046(10) 0.039(9) -0.006(8) 0.018(8) 0.001(8)
Th1' 0.0216(2) 0.0263(3) 0.0353(3) 0.0016(2) 0.00180(19) -0.0007(2)
Si1' 0.044(5) 0.035(4) 0.033(4) 0.005(3) 0.000(4) -0.007(4)
C36' 0.102(13) 0.062(12) 0.072(11) -0.003(10) 0.002(11) 0.022(11)
C37' 0.11(2) 0.071(19) 0.076(19) 0.022(17) -0.023(19) 0.011(19)
C38' 0.09(2) 0.08(2) 0.09(2) 0.00(2) 0.01(2) -0.01(2)
Si1" 0.082(10) 0.040(7) 0.056(8) 0.005(6) 0.002(8) 0.007(8)
C37" 0.11(3) 0.07(3) 0.07(3) -0.01(2) -0.01(3) 0.04(3)
C38" 0.08(2) 0.045(19) 0.06(2) 0.013(17) 0.013(19) 0.018(18)
O1' 0.040(6) 0.024(5) 0.048(6) 0.003(4) -0.003(5) -0.003(4)
O2' 0.028(5) 0.021(5) 0.063(7) 0.003(5) 0.008(5) -0.006(4)
O3' 0.019(4) 0.065(8) 0.024(5) 0.003(4) -0.004(4) -0.011(4)
N1' 0.044(7) 0.022(6) 0.039(7) -0.002(5) 0.011(6) -0.005(5)
N2' 0.020(5) 0.027(6) 0.051(8) -0.001(5) -0.002(5) -0.003(4)
N3' 0.021(5) 0.027(6) 0.045(6) -0.001(6) 0.001(4) 0.007(5)
N4' 0.041(7) 0.030(7) 0.050(8) 0.007(6) 0.016(6) 0.005(5)
C1' 0.055(9) 0.020(8) 0.062(10) 0.009(7) 0.032(8) 0.009(6)
C2' 0.050(9) 0.022(8) 0.061(10) 0.000(6) 0.022(8) -0.001(6)
C3' 0.043(10) 0.026(8) 0.095(15) -0.004(8) 0.026(10) 0.001(7)
C4' 0.070(14) 0.015(8) 0.13(2) -0.017(10) 0.045(14) 0.001(8)
C5' 0.048(10) 0.034(10) 0.096(16) -0.022(9) 0.011(10) -0.008(7)
C6' 0.067(12) 0.030(9) 0.064(12) -0.014(7) 0.009(9) -0.007(7)
C7' 0.036(8) 0.032(8) 0.063(11) -0.012(7) 0.012(7) -0.012(6)
C8' 0.045(9) 0.047(10) 0.046(10) -0.010(7) 0.015(8) -0.014(7)
C9' 0.058(10) 0.034(8) 0.049(10) -0.006(7) 0.014(8) -0.023(7)
C10' 0.059(10) 0.049(10) 0.048(9) -0.011(9) 0.017(8) -0.022(9)
C11' 0.054(10) 0.035(9) 0.061(11) -0.010(8) 0.025(9) 0.003(7)
C12' 0.076(12) 0.022(7) 0.058(11) 0.016(7) 0.030(9) 0.022(7)
C13' 0.045(9) 0.037(8) 0.051(10) -0.007(7) 0.016(8) 0.013(7)
C14' 0.073(13) 0.068(13) 0.034(9) -0.005(9) 0.019(9) 0.037(10)
C15' 0.049(10) 0.086(15) 0.040(10) -0.002(10) 0.014(8) 0.023(10)
C16' 0.039(9) 0.050(10) 0.064(12) -0.008(9) 0.008(8) 0.010(8)
C17' 0.028(7) 0.036(8) 0.062(11) -0.005(7) 0.016(7) -0.004(6)
C18' 0.021(7) 0.043(8) 0.055(10) -0.005(7) 0.011(6) 0.004(6)
C19' 0.025(7) 0.032(8) 0.071(12) -0.010(8) 0.004(7) 0.006(6)
C20' 0.028(5) 0.012(4) 0.107(11) -0.010(5) 0.023(6) 0.002(4)
C21' 0.028(5) 0.012(4) 0.107(11) -0.010(5) 0.023(6) 0.002(4)
C22' 0.023(8) 0.042(9) 0.109(17) -0.025(10) -0.001(9) 0.004(6)
C23' 0.067(12) 0.036(9) 0.049(10) 0.013(8) 0.011(9) 0.019(8)
C24' 0.045(9) 0.041(9) 0.039(9) 0.001(7) 0.000(7) 0.012(7)
C25' 0.062(12) 0.070(15) 0.070(13) -0.010(10) -0.004(10) 0.023(10)
C26' 0.065(14) 0.061(13) 0.099(18) -0.025(13) -0.010(13) 0.044(12)
C27' 0.027(9) 0.105(19) 0.073(14) -0.023(13) 0.000(9) 0.029(10)
C28' 0.029(8) 0.064(12) 0.060(11) -0.021(9) -0.004(8) 0.008(8)
C29' 0.031(8) 0.051(10) 0.041(9) -0.011(7) -0.006(6) 0.008(7)
C30' 0.020(7) 0.083(11) 0.041(8) -0.007(8) -0.014(6) 0.001(7)
C31' 0.040(8) 0.051(9) 0.047(9) 0.000(8) -0.001(7) -0.006(7)
C32' 0.029(8) 0.080(13) 0.082(13) -0.023(11) -0.004(8) -0.001(8)
C33' 0.066(11) 0.072(12) 0.044(9) -0.009(8) -0.014(9) 0.025(9)
C34' 0.037(8) 0.029(8) 0.036(8) 0.011(6) -0.004(7) -0.007(6)
C35' 0.052(10) 0.050(10) 0.042(10) -0.006(8) 0.005(8) -0.010(8)
Cl1 0.073(4) 0.065(4) 0.132(6) -0.025(3) 0.023(4) 0.000(3)
Cl2 0.073(3) 0.058(3) 0.082(4) -0.011(3) -0.006(3) -0.029(3)
C39 0.043(10) 0.047(11) 0.112(19) -0.014(11) 0.007(11) -0.011(8)
Cl5 0.166(7) 0.080(4) 0.056(3) -0.004(3) 0.017(4) -0.055(4)
Cl6 0.061(3) 0.051(3) 0.086(4) -0.003(3) 0.014(3) -0.012(2)
C41 0.055(10) 0.036(9) 0.061(12) 0.000(8) -0.005(9) -0.006(7)
Cl4 0.101(8) 0.055(6) 0.058(6) -0.010(5) 0.010(6) 0.025(6)
Cl3 0.058(5) 0.057(5) 0.067(6) -0.028(5) -0.009(5) 0.002(4)
C40 0.06(2) 0.05(2) 0.05(2) -0.010(16) -0.008(17) 0.008(16)
Cl8 0.049(5) 0.057(6) 0.122(10) -0.002(6) -0.035(6) -0.007(4)
Cl7 0.181(17) 0.194(19) 0.055(7) -0.008(9) 0.020(9) -0.121(16)
C42 0.09(3) 0.10(4) 0.05(3) 0.01(2) 0.00(2) -0.05(3)

loop_
_atom_type_symbol
_atom_type_description
_atom_type_scat_dispersion_real
_atom_type_scat_dispersion_imag
_atom_type_scat_source
C C 0.0033 0.0016 'International Tables Vol C Tables 4.2.6.8 and 6.1.1.4'
H H 0.0000 0.0000 'International Tables Vol C Tables 4.2.6.8 and 6.1.1.4'
Cl Cl 0.1484 0.1585 'International Tables Vol C Tables 4.2.6.8 and 6.1.1.4'
N N 0.0061 0.0033 'International Tables Vol C Tables 4.2.6.8 and 6.1.1.4'
O O 0.0106 0.0060 'International Tables Vol C Tables 4.2.6.8 and 6.1.1.4'
Si Si 0.0817 0.0704 'International Tables Vol C Tables 4.2.6.8 and 6.1.1.4'
Th Th -7.2400 8.8979 'International Tables Vol C Tables 4.2.6.8 and 6.1.1.4'

loop_
_geom_angle_atom_site_label_1
_geom_angle_atom_site_label_2
_geom_angle_atom_site_label_3
_geom_angle
_geom_angle_site_symmetry_1
_geom_angle_site_symmetry_3
_geom_angle_publ_flag
O1 Th1 N1 34.1(3) . . ?
O1 Th1 N2 104.3(4) . . ?
O1 Th1 N3 141.4(4) . . ?
O1 Th1 N4 100.6(3) . . ?
O1 Th1 C34 78.1(4) . . ?
O2 Th1 O1 114.1(4) . . ?
O2 Th1 O3 113.9(4) . . ?
O2 Th1 N1 137.3(4) . . ?
O2 Th1 N2 33.9(4) . . ?
O2 Th1 N3 104.5(4) . . ?
O2 Th1 N4 102.3(3) . . ?
O2 Th1 C34 80.8(4) . . ?
O3 Th1 O1 119.9(4) . . ?
O3 Th1 N1 108.6(4) . . ?
O3 Th1 N2 135.5(4) . . ?
O3 Th1 N3 34.1(4) . . ?
O3 Th1 N4 102.3(3) . . ?
O3 Th1 C34 76.1(4) . . ?
N1 Th1 N4 71.8(3) . . ?
N1 Th1 C34 106.1(4) . . ?
N2 Th1 N1 111.0(4) . . ?
N2 Th1 N4 72.3(4) . . ?
N2 Th1 C34 110.7(4) . . ?
N3 Th1 N1 113.0(4) . . ?
N3 Th1 N2 109.1(4) . . ?
N3 Th1 N4 72.4(4) . . ?
N3 Th1 C34 106.8(4) . . ?
C34 Th1 N4 176.8(4) . . ?
C35 Si1 C36 111.9(7) . . ?
C35 Si1 C37 110.9(8) . . ?
C35 Si1 C38 111.6(8) . . ?
C36 Si1 C37 105.7(8) . . ?
C38 Si1 C36 107.0(8) . . ?
C38 Si1 C37 109.5(9) . . ?
N1 O1 Th1 85.1(6) . . ?
N2 O2 Th1 85.8(7) . . ?
N3 O3 Th1 85.0(7) . . ?
O1 N1 Th1 60.8(6) . . ?
O1 N1 C7 107.3(10) . . ?
O1 N1 C8 105.2(10) . . ?
C7 N1 Th1 116.1(9) . . ?
C7 N1 C8 118.5(13) . . ?
C8 N1 Th1 125.3(11) . . ?
O2 N2 Th1 60.3(6) . . ?
O2 N2 C18 108.9(11) . . ?
O2 N2 C19 108.7(10) . . ?
C18 N2 Th1 114.9(7) . . ?
C18 N2 C19 114.7(10) . . ?
C19 N2 Th1 130.0(8) . . ?
O3 N3 Th1 60.8(6) . . ?
O3 N3 C29 107.5(11) . . ?
O3 N3 C30 109.4(11) . . ?
C29 N3 Th1 114.8(9) . . ?
C29 N3 C30 114.7(11) . . ?
C30 N3 Th1 130.1(9) . . ?
C1 N4 Th1 112.2(8) . . ?
C1 N4 C12 108.4(12) . . ?
C1 N4 C23 107.2(12) . . ?
C12 N4 Th1 112.0(8) . . ?
C23 N4 Th1 112.1(8) . . ?
C23 N4 C12 104.5(11) . . ?
N4 C1 C2 113.2(12) . . ?
C3 C2 C1 121.0(14) . . ?
C3 C2 C7 118.1(15) . . ?
C7 C2 C1 120.8(14) . . ?
C4 C3 C2 123.2(16) . . ?
C3 C4 C5 118.9(16) . . ?
C4 C5 C6 121.0(17) . . ?
C5 C6 C7 117.8(17) . . ?
C2 C7 N1 120.0(13) . . ?
C2 C7 C6 120.8(15) . . ?
C6 C7 N1 119.2(14) . . ?
N1 C8 C9 106.8(15) . . ?
N1 C8 C11 106.6(13) . . ?
C9 C8 C11 105.6(14) . . ?
C10 C8 N1 117.1(15) . . ?
C10 C8 C9 112.3(15) . . ?
C10 C8 C11 107.7(16) . . ?
N4 C12 C13 114.0(12) . . ?
C14 C13 C12 119.3(12) . . ?
C18 C13 C12 122.5(12) . . ?
C18 C13 C14 118.2(14) . . ?
C15 C14 C13 120.5(14) . . ?
C16 C15 C14 119.7(15) . . ?
C15 C16 C17 120.8(17) . . ?
C18 C17 C16 119.9(16) . . ?
C13 C18 N2 118.3(13) . . ?
C17 C18 N2 121.0(13) . . ?
C17 C18 C13 120.6(13) . . ?
N2 C19 C20 111.9(15) . . ?
C21 C19 N2 110.6(11) . . ?
C21 C19 C20 110.4(13) . . ?
C22 C19 N2 106.4(11) . . ?
C22 C19 C20 108.0(13) . . ?
C22 C19 C21 109.4(16) . . ?
N4 C23 C24 112.0(11) . . ?
C25 C24 C23 119.5(14) . . ?
C29 C24 C23 123.7(13) . . ?
C29 C24 C25 116.8(14) . . ?
C26 C25 C24 121.6(16) . . ?
C27 C26 C25 119.4(16) . . ?
C26 C27 C28 121.2(14) . . ?
C27 C28 C29 119.0(15) . . ?
C24 C29 N3 117.7(13) . . ?
C24 C29 C28 121.8(14) . . ?
C28 C29 N3 120.3(14) . . ?
N3 C30 C32 113.0(14) . . ?
N3 C30 C33 110.0(14) . . ?
C31 C30 N3 105.2(12) . . ?
C31 C30 C32 109.2(15) . . ?
C31 C30 C33 110.5(14) . . ?
C32 C30 C33 108.9(12) . . ?
C35 C34 Th1 177.7(13) . . ?
C34 C35 Si1 177.5(14) . . ?
O1' Th1' N1' 34.8(4) . . ?
O1' Th1' N2' 105.7(4) . . ?
O1' Th1' N3' 138.8(4) . . ?
O1' Th1' N4' 103.1(4) . . ?
O1' Th1' C34' 78.2(4) . . ?
O2' Th1' O1' 113.4(4) . . ?
O2' Th1' N1' 135.1(4) . . ?
O2' Th1' N2' 33.3(3) . . ?
O2' Th1' N3' 107.6(4) . . ?
O2' Th1' N4' 100.7(4) . . ?
O2' Th1' C34' 78.3(5) . . ?
O3' Th1' O1' 115.9(4) . . ?
O3' Th1' O2' 118.9(4) . . ?
O3' Th1' N1' 105.8(4) . . ?
O3' Th1' N2' 138.3(4) . . ?
O3' Th1' N3' 33.1(3) . . ?
O3' Th1' N4' 100.9(4) . . ?
O3' Th1' C34' 78.8(4) . . ?
N1' Th1' N2' 109.9(4) . . ?
N1' Th1' N3' 111.9(4) . . ?
N1' Th1' N4' 72.5(4) . . ?
N1' Th1' C34' 108.9(5) . . ?
N2' Th1' N3' 110.8(4) . . ?
N2' Th1' N4' 70.9(4) . . ?
N2' Th1' C34' 108.5(5) . . ?
N3' Th1' N4' 72.5(4) . . ?
N3' Th1' C34' 106.7(4) . . ?
C34' Th1' N4' 178.6(5) . . ?
C36' Si1' C37' 110.1(8) . . ?
C36' Si1' C38' 108.7(8) . . ?
C37' Si1' C38' 107.9(8) . . ?
C35' Si1' C36' 110.7(6) . . ?
C35' Si1' C37' 110.4(8) . . ?
C35' Si1' C38' 109.0(7) . . ?
C36' Si1" C37" 109.0(8) . . ?
C36' Si1" C38" 109.8(8) . . ?
C36' Si1" C35' 110.4(7) . . ?
C38" Si1" C37" 108.8(8) . . ?
C35' Si1" C37" 109.1(8) . . ?
C35' Si1" C38" 109.7(8) . . ?
N1' O1' Th1' 84.3(7) . . ?
N2' O2' Th1' 86.1(7) . . ?
N3' O3' Th1' 87.1(6) . . ?
O1' N1' Th1' 60.9(6) . . ?
O1' N1' C8' 109.4(11) . . ?
C7' N1' Th1' 114.4(9) . . ?
C7' N1' O1' 106.2(11) . . ?
C7' N1' C8' 116.6(11) . . ?
C8' N1' Th1' 128.5(9) . . ?
O2' N2' Th1' 60.5(6) . . ?
O2' N2' C18' 107.1(11) . . ?
O2' N2' C19' 108.4(11) . . ?
C18' N2' Th1' 115.2(8) . . ?
C18' N2' C19' 115.6(12) . . ?
C19' N2' Th1' 128.9(10) . . ?
O3' N3' Th1' 59.8(5) . . ?
O3' N3' C29' 105.9(11) . . ?
O3' N3' C30' 116.0(13) . . ?
C29' N3' Th1' 113.6(9) . . ?
C30' N3' Th1' 131.1(9) . . ?
C30' N3' C29' 113.9(12) . . ?
C1' N4' Th1' 110.5(10) . . ?
C1' N4' C12' 106.7(13) . . ?
C1' N4' C23' 108.4(13) . . ?
C12' N4' Th1' 111.2(9) . . ?
C12' N4' C23' 107.9(14) . . ?
C23' N4' Th1' 111.9(9) . . ?
N4' C1' C2' 114.9(12) . . ?
C3' C2' C1' 119.5(16) . . ?
C3' C2' C7' 117.9(18) . . ?
C7' C2' C1' 122.6(13) . . ?
C4' C3' C2' 121(2) . . ?
C3' C4' C5' 120.3(19) . . ?
C4' C5' C6' 120(2) . . ?
C7' C6' C5' 119.5(19) . . ?
C2' C7' N1' 118.3(15) . . ?
C6' C7' N1' 120.5(16) . . ?
C6' C7' C2' 121.0(15) . . ?
N1' C8' C9' 105.8(13) . . ?
C10' C8' N1' 110.7(15) . . ?
C10' C8' C9' 108.6(15) . . ?
C11' C8' N1' 110.0(14) . . ?
C11' C8' C9' 109.0(15) . . ?
C11' C8' C10' 112.4(15) . . ?
N4' C12' C13' 114.4(15) . . ?
C14' C13' C12' 121.3(16) . . ?
C14' C13' C18' 119.4(16) . . ?
C18' C13' C12' 119.2(15) . . ?
C13' C14' C15' 120.2(18) . . ?
C16' C15' C14' 122.1(18) . . ?
C15' C16' C17' 118.5(18) . . ?
C18' C17' C16' 119.5(16) . . ?
C13' C18' N2' 119.3(13) . . ?
C17' C18' N2' 120.5(15) . . ?
C17' C18' C13' 120.1(16) . . ?
N2' C19' C20' 112.0(13) . . ?
N2' C19' C21' 110.6(14) . . ?
C21' C19' C20' 108.0(13) . . ?
C22' C19' N2' 106.5(13) . . ?
C22' C19' C20' 109.1(15) . . ?
C22' C19' C21' 110.7(15) . . ?
C24' C23' N4' 113.9(14) . . ?
C25' C24' C23' 116.8(17) . . ?
C29' C24' C23' 122.7(14) . . ?
C29' C24' C25' 120.5(17) . . ?
C24' C25' C26' 119(2) . . ?
C27' C26' C25' 120.1(18) . . ?
C26' C27' C28' 120.8(18) . . ?
C27' C28' C29' 119(2) . . ?
C24' C29' N3' 121.8(13) . . ?
C24' C29' C28' 120.5(16) . . ?
C28' C29' N3' 117.7(16) . . ?
N3' C30' C31' 105.5(12) . . ?
N3' C30' C32' 112.8(15) . . ?
N3' C30' C33' 114.0(17) . . ?
C32' C30' C31' 106.4(16) . . ?
C33' C30' C31' 105.8(15) . . ?
C33' C30' C32' 111.6(15) . . ?
C35' C34' Th1' 174.4(13) . . ?
C34' C35' Si1' 171.7(15) . . ?
C34' C35' Si1" 165.3(15) . . ?
Cl2 C39 Cl1 111.8(11) . . ?
Cl5 C41 Cl6 111.2(10) . . ?
Cl4 C40 Cl3 112.8 . . ?
Cl7 C42 Cl8 113.0 . . ?

loop_
_geom_bond_atom_site_label_1
_geom_bond_atom_site_label_2
_geom_bond_distance
_geom_bond_site_symmetry_2
_geom_bond_publ_flag
Th1 O1 2.260(10) . ?
Th1 O2 2.239(10) . ?
Th1 O3 2.248(10) . ?
Th1 N1 2.578(12) . ?
Th1 N2 2.571(11) . ?
Th1 N3 2.565(12) . ?
Th1 N4 2.911(12) . ?
Th1 C34 2.605(14) . ?
Si1 C35 1.825(16) . ?
Si1 C36 1.856(16) . ?
Si1 C37 1.859(17) . ?
Si1 C38 1.848(17) . ?
O1 N1 1.449(14) . ?
O2 N2 1.438(15) . ?
O3 N3 1.445(15) . ?
N1 C7 1.47(2) . ?
N1 C8 1.50(2) . ?
N2 C18 1.492(17) . ?
N2 C19 1.515(18) . ?
N3 C29 1.484(19) . ?
N3 C30 1.52(2) . ?
N4 C1 1.48(2) . ?
N4 C12 1.503(18) . ?
N4 C23 1.498(17) . ?
C1 C2 1.50(2) . ?
C2 C3 1.38(2) . ?
C2 C7 1.38(2) . ?
C3 C4 1.34(2) . ?
C4 C5 1.37(3) . ?
C5 C6 1.40(3) . ?
C6 C7 1.40(2) . ?
C8 C9 1.53(3) . ?
C8 C10 1.46(2) . ?
C8 C11 1.55(2) . ?
C12 C13 1.52(2) . ?
C13 C14 1.390(19) . ?
C13 C18 1.372(19) . ?
C14 C15 1.36(3) . ?
C15 C16 1.35(2) . ?
C16 C17 1.36(2) . ?
C17 C18 1.36(2) . ?
C19 C20 1.54(3) . ?
C19 C21 1.51(2) . ?
C19 C22 1.50(2) . ?
C23 C24 1.51(2) . ?
C24 C25 1.43(2) . ?
C24 C29 1.38(2) . ?
C25 C26 1.38(2) . ?
C26 C27 1.36(3) . ?
C27 C28 1.39(2) . ?
C28 C29 1.40(2) . ?
C30 C31 1.52(2) . ?
C30 C32 1.53(2) . ?
C30 C33 1.53(2) . ?
C34 C35 1.22(2) . ?
Th1' O1' 2.252(11) . ?
Th1' O2' 2.238(10) . ?
Th1' O3' 2.230(9) . ?
Th1' N1' 2.565(12) . ?
Th1' N2' 2.565(12) . ?
Th1' N3' 2.576(10) . ?
Th1' N4' 2.963(14) . ?
Th1' C34' 2.593(14) . ?
Si1' C36' 1.861(10) . ?
Si1' C37' 1.861(11) . ?
Si1' C38' 1.884(11) . ?
Si1' C35' 1.848(10) . ?
C36' Si1" 1.856(11) . ?
Si1" C37" 1.876(12) . ?
Si1" C38" 1.863(12) . ?
Si1" C35' 1.860(11) . ?
O1' N1' 1.472(15) . ?
O2' N2' 1.413(15) . ?
O3' N3' 1.408(15) . ?
N1' C7' 1.471(18) . ?
N1' C8' 1.52(2) . ?
N2' C18' 1.45(2) . ?
N2' C19' 1.510(18) . ?
N3' C29' 1.47(2) . ?
N3' C30' 1.46(2) . ?
N4' C1' 1.47(2) . ?
N4' C12' 1.50(2) . ?
N4' C23' 1.51(2) . ?
C1' C2' 1.50(3) . ?
C2' C3' 1.40(2) . ?
C2' C7' 1.41(2) . ?
C3' C4' 1.36(3) . ?
C4' C5' 1.38(3) . ?
C5' C6' 1.41(3) . ?
C6' C7' 1.37(3) . ?
C8' C9' 1.56(2) . ?
C8' C10' 1.49(2) . ?
C8' C11' 1.49(3) . ?
C12' C13' 1.51(2) . ?
C13' C14' 1.37(3) . ?
C13' C18' 1.41(2) . ?
C14' C15' 1.38(3) . ?
C15' C16' 1.37(3) . ?
C16' C17' 1.41(3) . ?
C17' C18' 1.40(2) . ?
C19' C20' 1.53(2) . ?
C19' C21' 1.51(2) . ?
C19' C22' 1.50(3) . ?
C23' C24' 1.51(2) . ?
C24' C25' 1.38(2) . ?
C24' C29' 1.36(2) . ?
C25' C26' 1.41(3) . ?
C26' C27' 1.36(3) . ?
C27' C28' 1.37(3) . ?
C28' C29' 1.40(2) . ?
C30' C31' 1.63(3) . ?
C30' C32' 1.53(2) . ?
C30' C33' 1.48(3) . ?
C34' C35' 1.189(17) . ?
Cl1 C39 1.79(2) . ?
Cl2 C39 1.72(2) . ?
Cl5 C41 1.73(2) . ?
Cl6 C41 1.777(18) . ?
Cl4 C40 1.7599 . ?
Cl3 C40 1.7600 . ?
Cl8 C42 1.7606 . ?
Cl7 C42 1.7599 . ?
